data_4032875
loop_
_publ_author_name
'Kawashima, Hiroyuki'
'Hiroto, Satoru'
'Shinokubo, Hiroshi'

_publ_section_title
;
 Acid-Mediated Migration of Bromide in an Antiaromatic Porphyrinoid:
 Preparation of Two Regioisomeric Ni(II) Bromonorcorroles.
;
_journal_issue 19
_journal_name_full 'The Journal of organic chemistry'
_journal_page_first 10425
_journal_page_last 10432
_journal_paper_doi 10.1021/acs.joc.7b01899
_journal_volume 82
_journal_year 2017
_chemical_formula_moiety 'C36 H29 Br N4 Ni'
_chemical_formula_sum 'C36 H29 Br N4 Ni'
_chemical_formula_weight 656.25
_chemical_name_systematic
;
 ?
;
_space_group_crystal_system monoclinic
_space_group_IT_number 14
_space_group_name_Hall '-P 2ybc'
_space_group_name_H-M_alt 'P 1 21/c 1'
_symmetry_space_group_name_Hall '-P 2ybc'
_symmetry_space_group_name_H-M 'P 1 21/c 1'
_atom_sites_solution_hydrogens geom
_atom_sites_solution_primary direct
_atom_sites_solution_secondary difmap
_audit_creation_method SHELXL-2014
_cell_angle_alpha 90
_cell_angle_beta 101.230(5)
_cell_angle_gamma 90
_cell_formula_units_Z 2
_cell_length_a 13.1619(8)
_cell_length_b 13.8635(4)
_cell_length_c 8.2762(3)
_cell_measurement_reflns_used 522
_cell_measurement_temperature 163(2)
_cell_measurement_theta_max 21.18
_cell_measurement_theta_min 2.51
_cell_volume 1481.24(12)
_computing_cell_refinement 'CrysAlisPro 1.171.38.41 (Rigaku OD, 2015)'
_computing_data_collection 'CrystalClear (Rigaku Inc., 2008)'
_computing_data_reduction 'CrysAlisPro 1.171.38.41 (Rigaku OD, 2015)'
_computing_molecular_graphics 'CrystalStructure 4.2 (Rigaku, 2015)'
_computing_publication_material 'CrystalStructure 4.2 (Rigaku, 2015)'
_computing_structure_refinement 'SHELXL-2014/7 (Sheldrick, 2014)'
_computing_structure_solution 'SHELXT-2014/7 (Sheldrick, 2014)'
_diffrn_ambient_temperature 163(2)
_diffrn_detector_area_resol_mean 7.111
_diffrn_measured_fraction_theta_full 0.998
_diffrn_measured_fraction_theta_max 0.997
_diffrn_measurement_device_type 'Rigaku Saturn724'
_diffrn_measurement_method \w
_diffrn_radiation_type 'Mo K\a'
_diffrn_radiation_wavelength 0.71075
_diffrn_reflns_av_R_equivalents 0.0272
_diffrn_reflns_av_unetI/netI 0.0178
_diffrn_reflns_Laue_measured_fraction_full 0.998
_diffrn_reflns_Laue_measured_fraction_max 0.997
_diffrn_reflns_limit_h_max 12
_diffrn_reflns_limit_h_min -17
_diffrn_reflns_limit_k_max 18
_diffrn_reflns_limit_k_min -18
_diffrn_reflns_limit_l_max 10
_diffrn_reflns_limit_l_min -10
_diffrn_reflns_number 11657
_diffrn_reflns_point_group_measured_fraction_full 0.998
_diffrn_reflns_point_group_measured_fraction_max 0.997
_diffrn_reflns_theta_full 25.242
_diffrn_reflns_theta_max 27.492
_diffrn_reflns_theta_min 2.156
_exptl_absorpt_coefficient_mu 2.036
_exptl_absorpt_correction_T_max 0.938
_exptl_absorpt_correction_T_min 0.549
_exptl_absorpt_correction_type multi-scan
_exptl_absorpt_process_details 'REQAB (Rigaku, 1998)'
_exptl_crystal_colour green
_exptl_crystal_density_diffrn 1.471
_exptl_crystal_density_method 'not measured'
_exptl_crystal_description block
_exptl_crystal_F_000 672
_exptl_crystal_size_max 0.240
_exptl_crystal_size_mid 0.110
_exptl_crystal_size_min 0.030
_refine_diff_density_max 0.470
_refine_diff_density_min -0.876
_refine_diff_density_rms 0.050
_refine_ls_extinction_method none
_refine_ls_goodness_of_fit_ref 1.087
_refine_ls_hydrogen_treatment constr
_refine_ls_matrix_type full
_refine_ls_number_parameters 209
_refine_ls_number_reflns 3390
_refine_ls_number_restraints 2
_refine_ls_restrained_S_all 1.215
_refine_ls_R_factor_all 0.0727
_refine_ls_R_factor_gt 0.0608
_refine_ls_shift/su_max 0.000
_refine_ls_shift/su_mean 0.000
_refine_ls_structure_factor_coef Fsqd
_refine_ls_weighting_details 'w=1/[\s^2^(Fo^2^)+(0.0644P)^2^+1.1716P] where P=(Fo^2^+2Fc^2^)/3'
_refine_ls_weighting_scheme calc
_refine_ls_wR_factor_gt 0.1600
_refine_ls_wR_factor_ref 0.1702
_reflns_Friedel_coverage 0.000
_reflns_number_gt 2738
_reflns_number_total 3390
_reflns_threshold_expression 'I > 2\s(I)'
_cod_data_source_file jo7b01899_si_002.cif
_cod_data_source_block 160318-3_a_compound_2a
_cod_depositor_comments 'Adding full bibliography for 4032875--4032877.cif.'
_cod_database_code 4032875
_shelx_space_group_comment
;
The symmetry employed for this shelxl refinement is uniquely defined
by the following loop, which should always be used as a source of
symmetry information in preference to the above space-group names.
They are only intended as comments.
;
_shelxl_version_number 2014-3

loop_
_space_group_symop_operation_xyz
'x, y, z'
'-x, y+1/2, -z+1/2'
'-x, -y, -z'
'x, -y-1/2, z-1/2'

loop_
_atom_site_label
_atom_site_type_symbol
_atom_site_fract_x
_atom_site_fract_y
_atom_site_fract_z
_atom_site_U_iso_or_equiv
_atom_site_adp_type
_atom_site_occupancy
_atom_site_site_symmetry_order
_atom_site_calc_flag
_atom_site_refinement_flags_posn
_atom_site_refinement_flags_adp
_atom_site_refinement_flags_occupancy
_atom_site_disorder_assembly
_atom_site_disorder_group
C1 C 0.3770(4) 0.3433(2) 0.4547(5) 0.0860(12) Uani 1 1 d . . . . .
C2 C 0.2891(4) 0.3010(3) 0.4980(5) 0.0959(14) Uani 1 1 d . . . . .
H1 H 0.2607 0.2389 0.4698 0.115 Uiso 1 1 calc R U . . .
C3 C 0.2547(4) 0.3696(3) 0.5890(5) 0.0950(13) Uani 1 1 d D . . . .
H14 H 0.1953 0.3611 0.6369 0.114 Uiso 0.75 1 calc R U P A 3
C4 C 0.3124(4) 0.4534(3) 0.6072(4) 0.0875(12) Uani 1 1 d . . . . .
C5 C 0.3113(4) 0.5454(3) 0.6881(4) 0.0851(12) Uani 1 1 d . . . . .
C6 C 0.3868(4) 0.6166(3) 0.6886(4) 0.0876(12) Uani 1 1 d . . . . .
C7 C 0.4010(4) 0.7146(3) 0.7473(5) 0.0929(14) Uani 1 1 d D . . . .
H15 H 0.3554 0.7483 0.8034 0.111 Uiso 0.75 1 calc R U P B 4
C8 C 0.4892(4) 0.7515(3) 0.7104(5) 0.0920(13) Uani 1 1 d . . . . .
H2 H 0.5160 0.8146 0.7342 0.110 Uiso 1 1 calc R U . . .
C9 C 0.5340(4) 0.6763(2) 0.6285(4) 0.0876(12) Uani 1 1 d . . . . .
C10 C 0.2250(4) 0.5659(3) 0.7785(4) 0.0851(12) Uani 1 1 d . . . . .
C11 C 0.1288(4) 0.5985(3) 0.6923(4) 0.0914(13) Uani 1 1 d . . . . .
C12 C 0.0526(4) 0.6210(3) 0.7794(5) 0.0951(13) Uani 1 1 d . . . . .
H3 H -0.0128 0.6427 0.7212 0.114 Uiso 1 1 calc R U . . .
C13 C 0.0688(4) 0.6130(3) 0.9497(5) 0.0940(13) Uani 1 1 d . . . . .
C14 C 0.1643(4) 0.5788(3) 1.0313(5) 0.0979(14) Uani 1 1 d . . . . .
H4 H 0.1763 0.5720 1.1477 0.117 Uiso 1 1 calc R U . . .
C15 C 0.2424(4) 0.5544(3) 0.9491(5) 0.0906(12) Uani 1 1 d . . . . .
C16 C 0.1084(4) 0.6103(4) 0.5060(5) 0.1132(17) Uani 1 1 d . . . . .
H5 H 0.0356 0.6275 0.4663 0.170 Uiso 1 1 calc R U . . .
H6 H 0.1236 0.5495 0.4550 0.170 Uiso 1 1 calc R U . . .
H7 H 0.1530 0.6614 0.4766 0.170 Uiso 1 1 calc R U . . .
C17 C -0.0163(5) 0.6397(4) 1.0424(7) 0.1168(17) Uani 1 1 d . . . . .
H8 H -0.0313 0.5843 1.1075 0.175 Uiso 1 1 calc R U . . .
H9 H -0.0790 0.6578 0.9635 0.175 Uiso 1 1 calc R U . . .
H10 H 0.0065 0.6942 1.1160 0.175 Uiso 1 1 calc R U . . .
C18 C 0.3443(4) 0.5150(4) 1.0445(5) 0.1104(16) Uani 1 1 d . . . . .
H11 H 0.3397 0.5069 1.1605 0.166 Uiso 1 1 calc R U . . .
H12 H 0.4003 0.5601 1.0361 0.166 Uiso 1 1 calc R U . . .
H13 H 0.3586 0.4524 0.9985 0.166 Uiso 1 1 calc R U . . .
N1 N 0.3876(3) 0.4335(2) 0.5195(4) 0.0856(10) Uani 1 1 d . . . . .
N2 N 0.4722(3) 0.6003(2) 0.6187(4) 0.0877(10) Uani 1 1 d . . . . .
Ni1 Ni 0.5000 0.5000 0.5000 0.0858(3) Uani 1 2 d S . P . .
Br1 Br 0.15327(9) 0.35171(10) 0.66808(16) 0.0735(4) Uani 0.2896(10) 1 d D . P C 1
Br2 Br 0.31062(13) 0.78278(11) 0.83004(18) 0.0656(5) Uani 0.2104(10) 1 d D . P C 2

loop_
_atom_site_aniso_label
_atom_site_aniso_U_11
_atom_site_aniso_U_22
_atom_site_aniso_U_33
_atom_site_aniso_U_23
_atom_site_aniso_U_13
_atom_site_aniso_U_12
C1 0.134(4) 0.0477(17) 0.0628(19) -0.0051(15) -0.014(2) 0.008(2)
C2 0.137(4) 0.0526(19) 0.081(2) -0.0069(18) -0.022(2) 0.002(2)
C3 0.131(4) 0.065(2) 0.074(2) 0.0007(18) -0.018(2) 0.005(2)
C4 0.138(4) 0.0523(18) 0.0604(19) -0.0001(15) -0.010(2) 0.011(2)
C5 0.134(3) 0.0557(19) 0.0541(18) -0.0002(14) -0.0105(19) 0.018(2)
C6 0.143(4) 0.0511(18) 0.0583(19) -0.0037(14) -0.007(2) 0.013(2)
C7 0.145(4) 0.0539(19) 0.064(2) -0.0094(16) -0.018(2) 0.017(2)
C8 0.143(4) 0.0499(18) 0.069(2) -0.0107(16) -0.016(2) 0.007(2)
C9 0.141(4) 0.0466(16) 0.0614(19) -0.0044(14) -0.015(2) 0.009(2)
C10 0.133(3) 0.0549(18) 0.0567(18) -0.0016(15) -0.008(2) 0.011(2)
C11 0.141(4) 0.065(2) 0.0572(19) -0.0033(16) -0.008(2) 0.025(2)
C12 0.137(4) 0.060(2) 0.078(2) -0.0042(18) -0.003(2) 0.020(2)
C13 0.149(4) 0.0561(19) 0.074(2) -0.0057(17) 0.014(3) -0.004(2)
C14 0.157(4) 0.069(2) 0.059(2) 0.0022(18) -0.001(2) -0.012(3)
C15 0.141(4) 0.062(2) 0.0565(19) 0.0039(16) -0.010(2) -0.001(2)
C16 0.160(4) 0.109(3) 0.058(2) 0.003(2) -0.009(2) 0.050(3)
C17 0.173(5) 0.080(3) 0.101(3) -0.008(3) 0.037(3) -0.011(3)
C18 0.150(4) 0.095(3) 0.068(2) 0.018(2) -0.024(3) -0.003(3)
N1 0.141(3) 0.0430(13) 0.0645(16) -0.0018(12) -0.0007(18) 0.0052(16)
N2 0.138(3) 0.0469(15) 0.0692(18) -0.0076(13) -0.0023(19) 0.0084(17)
Ni1 0.1460(7) 0.0424(3) 0.0610(4) -0.0033(2) 0.0004(4) 0.0064(3)
Br1 0.0602(6) 0.0819(8) 0.0809(8) -0.0089(6) 0.0196(5) -0.0118(5)
Br2 0.0839(10) 0.0547(8) 0.0562(8) -0.0086(6) 0.0092(7) 0.0080(7)

loop_
_atom_type_symbol
_atom_type_description
_atom_type_scat_dispersion_real
_atom_type_scat_dispersion_imag
_atom_type_scat_source
C C 0.0033 0.0016 'International Tables Vol C Tables 4.2.6.8 and 6.1.1.4'
H H 0.0000 0.0000 'International Tables Vol C Tables 4.2.6.8 and 6.1.1.4'
N N 0.0061 0.0033 'International Tables Vol C Tables 4.2.6.8 and 6.1.1.4'
Ni Ni 0.3393 1.1124 'International Tables Vol C Tables 4.2.6.8 and 6.1.1.4'
Br Br -0.2901 2.4595 'International Tables Vol C Tables 4.2.6.8 and 6.1.1.4'

loop_
_geom_angle_atom_site_label_1
_geom_angle_atom_site_label_2
_geom_angle_atom_site_label_3
_geom_angle
_geom_angle_site_symmetry_1
_geom_angle_site_symmetry_3
N1 C1 C2 108.0(4) . .
N1 C1 C9 108.7(4) . 3_666
C2 C1 C9 143.2(3) . 3_666
C3 C2 C1 103.4(4) . .
C3 C2 H1 128.3 . .
C1 C2 H1 128.3 . .
C2 C3 C4 114.7(5) . .
C2 C3 Br1 120.8(4) . .
C4 C3 Br1 124.5(4) . .
C2 C3 H14 122.6 . .
C4 C3 H14 122.6 . .
N1 C4 C3 102.3(3) . .
N1 C4 C5 120.0(4) . .
C3 C4 C5 137.7(5) . .
C6 C5 C4 123.6(4) . .
C6 C5 C10 118.0(3) . .
C4 C5 C10 118.4(4) . .
N2 C6 C5 121.3(3) . .
N2 C6 C7 103.5(4) . .
C5 C6 C7 135.2(5) . .
C8 C7 C6 109.8(4) . .
C8 C7 Br2 124.0(3) . .
C6 C7 Br2 125.7(4) . .
C8 C7 H15 125.1 . .
C6 C7 H15 125.1 . .
C7 C8 C9 106.4(4) . .
C7 C8 H2 126.8 . .
C9 C8 H2 126.8 . .
N2 C9 C8 107.7(4) . .
N2 C9 C1 110.8(3) . 3_666
C8 C9 C1 141.5(4) . 3_666
C15 C10 C11 120.4(4) . .
C15 C10 C5 119.4(4) . .
C11 C10 C5 120.2(3) . .
C12 C11 C10 118.9(4) . .
C12 C11 C16 120.2(4) . .
C10 C11 C16 120.9(4) . .
C11 C12 C13 121.9(4) . .
C11 C12 H3 119.0 . .
C13 C12 H3 119.0 . .
C12 C13 C14 117.8(5) . .
C12 C13 C17 120.6(5) . .
C14 C13 C17 121.5(4) . .
C15 C14 C13 122.3(4) . .
C15 C14 H4 118.9 . .
C13 C14 H4 118.9 . .
C14 C15 C10 118.7(4) . .
C14 C15 C18 119.9(4) . .
C10 C15 C18 121.4(5) . .
C11 C16 H5 109.5 . .
C11 C16 H6 109.5 . .
H5 C16 H6 109.5 . .
C11 C16 H7 109.5 . .
H5 C16 H7 109.5 . .
H6 C16 H7 109.5 . .
C13 C17 H8 109.5 . .
C13 C17 H9 109.5 . .
H8 C17 H9 109.5 . .
C13 C17 H10 109.5 . .
H8 C17 H10 109.5 . .
H9 C17 H10 109.5 . .
C15 C18 H11 109.5 . .
C15 C18 H12 109.5 . .
H11 C18 H12 109.5 . .
C15 C18 H13 109.5 . .
H11 C18 H13 109.5 . .
H12 C18 H13 109.5 . .
C1 N1 C4 111.6(4) . .
C1 N1 Ni1 117.7(3) . .
C4 N1 Ni1 130.2(3) . .
C9 N2 C6 112.7(3) . .
C9 N2 Ni1 117.7(3) . .
C6 N2 Ni1 129.1(3) . .
N1 Ni1 N1 180.0 3_666 .
N1 Ni1 N2 84.78(17) 3_666 .
N1 Ni1 N2 95.22(17) . .
N1 Ni1 N2 95.22(17) 3_666 3_666
N1 Ni1 N2 84.79(17) . 3_666
N2 Ni1 N2 180.0 . 3_666

loop_
_geom_bond_atom_site_label_1
_geom_bond_atom_site_label_2
_geom_bond_distance
_geom_bond_site_symmetry_2
C1 N1 1.357(4) .
C1 C2 1.405(6) .
C1 C9 1.495(7) 3_666
C2 C3 1.345(6) .
C2 H1 0.9500 .
C3 C4 1.380(6) .
C3 Br1 1.616(5) .
C3 H14 0.9500 .
C4 N1 1.364(6) .
C4 C5 1.442(5) .
C5 C6 1.400(6) .
C5 C10 1.504(6) .
C6 N2 1.378(6) .
C6 C7 1.443(5) .
C7 C8 1.357(6) .
C7 Br2 1.759(5) .
C7 H15 0.9500 .
C8 C9 1.431(5) .
C8 H2 0.9500 .
C9 N2 1.324(5) .
C9 C1 1.495(7) 3_666
C10 C15 1.395(5) .
C10 C11 1.402(6) .
C11 C12 1.380(6) .
C11 C16 1.521(5) .
C12 C13 1.388(6) .
C12 H3 0.9500 .
C13 C14 1.389(7) .
C13 C17 1.522(7) .
C14 C15 1.381(7) .
C14 H4 0.9500 .
C15 C18 1.519(6) .
C16 H5 0.9800 .
C16 H6 0.9800 .
C16 H7 0.9800 .
C17 H8 0.9800 .
C17 H9 0.9800 .
C17 H10 0.9800 .
C18 H11 0.9800 .
C18 H12 0.9800 .
C18 H13 0.9800 .
N1 Ni1 1.777(4) .
N2 Ni1 1.782(3) .
Ni1 N1 1.777(4) 3_666
Ni1 N2 1.782(3) 3_666

loop_
_geom_torsion_atom_site_label_1
_geom_torsion_atom_site_label_2
_geom_torsion_atom_site_label_3
_geom_torsion_atom_site_label_4
_geom_torsion
_geom_torsion_site_symmetry_1
_geom_torsion_site_symmetry_4
N1 C1 C2 C3 -1.1(4) . .
C9 C1 C2 C3 174.3(5) 3_666 .
C1 C2 C3 C4 0.6(5) . .
C1 C2 C3 Br1 -179.4(3) . .
C2 C3 C4 N1 0.2(4) . .
Br1 C3 C4 N1 -179.9(3) . .
C2 C3 C4 C5 -179.8(4) . .
Br1 C3 C4 C5 0.2(7) . .
N1 C4 C5 C6 -2.8(5) . .
C3 C4 C5 C6 177.1(4) . .
N1 C4 C5 C10 177.9(3) . .
C3 C4 C5 C10 -2.2(6) . .
C4 C5 C6 N2 -4.0(5) . .
C10 C5 C6 N2 175.3(3) . .
C4 C5 C6 C7 174.8(4) . .
C10 C5 C6 C7 -5.9(6) . .
N2 C6 C7 C8 0.6(4) . .
C5 C6 C7 C8 -178.3(4) . .
N2 C6 C7 Br2 172.9(3) . .
C5 C6 C7 Br2 -6.1(6) . .
C6 C7 C8 C9 -0.7(4) . .
Br2 C7 C8 C9 -173.2(3) . .
C7 C8 C9 N2 0.6(4) . .
C7 C8 C9 C1 176.8(4) . 3_666
C6 C5 C10 C15 -80.3(4) . .
C4 C5 C10 C15 99.0(4) . .
C6 C5 C10 C11 98.3(4) . .
C4 C5 C10 C11 -82.4(4) . .
C15 C10 C11 C12 1.6(6) . .
C5 C10 C11 C12 -177.0(4) . .
C15 C10 C11 C16 -179.3(4) . .
C5 C10 C11 C16 2.1(6) . .
C10 C11 C12 C13 0.4(6) . .
C16 C11 C12 C13 -178.7(4) . .
C11 C12 C13 C14 -1.6(6) . .
C11 C12 C13 C17 179.2(4) . .
C12 C13 C14 C15 0.9(6) . .
C17 C13 C14 C15 -179.9(4) . .
C13 C14 C15 C10 1.0(6) . .
C13 C14 C15 C18 -178.4(4) . .
C11 C10 C15 C14 -2.2(6) . .
C5 C10 C15 C14 176.3(4) . .
C11 C10 C15 C18 177.2(4) . .
C5 C10 C15 C18 -4.2(6) . .
C2 C1 N1 C4 1.3(4) . .
C9 C1 N1 C4 -175.8(3) 3_666 .
C2 C1 N1 Ni1 174.3(2) . .
C9 C1 N1 Ni1 -2.7(4) 3_666 .
C3 C4 N1 C1 -0.9(4) . .
C5 C4 N1 C1 179.1(3) . .
C3 C4 N1 Ni1 -172.8(3) . .
C5 C4 N1 Ni1 7.1(5) . .
C8 C9 N2 C6 -0.2(4) . .
C1 C9 N2 C6 -177.7(3) 3_666 .
C8 C9 N2 Ni1 172.5(2) . .
C1 C9 N2 Ni1 -5.0(4) 3_666 .
C5 C6 N2 C9 178.9(3) . .
C7 C6 N2 C9 -0.2(4) . .
C5 C6 N2 Ni1 7.2(5) . .
C7 C6 N2 Ni1 -171.9(3) . .
C1 N1 Ni1 N2 -175.5(3) . .
C4 N1 Ni1 N2 -4.0(3) . .
C1 N1 Ni1 N2 4.5(3) . 3_666
C4 N1 Ni1 N2 176.0(3) . 3_666
C9 N2 Ni1 N1 5.4(3) . 3_666
C6 N2 Ni1 N1 176.7(3) . 3_666
C9 N2 Ni1 N1 -174.6(3) . .
C6 N2 Ni1 N1 -3.3(3) . .
